data_7204695
loop_
_publ_author_name
'Werndrup, Pia'
'Verdenelli, Martine'
'Chassagneux, Fernand'
'Parola, Stephane'
'Kessler, Vadim G.'

_publ_section_title
;
 Powders and dense thin films of late transition metal oxide
 nanocomposites from structurally characterized single-source
 precursorsElectronic supplementary information (ESI) available:
 further figures and crystallographic details. See
 http://www.rsc.org/suppdata/jm/b3/b306282a/
;
_journal_issue 3
_journal_name_full 'Journal of Materials Chemistry'
_journal_page_first 344
_journal_paper_doi 10.1039/b306282a
_journal_volume 14
_journal_year 2004
_chemical_formula_sum 'C13 H27 O6 Ta'
_chemical_formula_weight 460.30
_chemical_name_systematic
;
?
;
_space_group_IT_number 14
_symmetry_cell_setting monoclinic
_symmetry_space_group_name_Hall '-P 2yn'
_symmetry_space_group_name_H-M 'P 1 21/n 1'
_atom_sites_solution_hydrogens geom
_atom_sites_solution_primary direct
_atom_sites_solution_secondary difmap
_audit_creation_method SHELXL-97
_cell_angle_alpha 90.00
_cell_angle_beta 90.047(5)
_cell_angle_gamma 90.00
_cell_formula_units_Z 4
_cell_length_a 8.470(2)
_cell_length_b 14.687(4)
_cell_length_c 14.815(4)
_cell_measurement_reflns_used 2024(I>2sigma(I))
_cell_measurement_temperature 295(2)
_cell_measurement_theta_max 28.00
_cell_measurement_theta_min 1.95
_cell_volume 1843.0(8)
_computing_cell_refinement 'Bruker SAINTPLUS'
_computing_data_collection 'Bruker SMART'
_computing_data_reduction 'Bruker SAINTPLUS'
_computing_molecular_graphics 'Bruker SHELXTL-NT'
_computing_publication_material 'Bruker SHELXTL-NT'
_computing_structure_refinement 'SHELXL-97 (Sheldrick, 1997)'
_computing_structure_solution 'SHELXS-97 (Sheldrick, 1990)'
_diffrn_ambient_temperature 295(2)
_diffrn_measured_fraction_theta_full 0.993
_diffrn_measured_fraction_theta_max 0.993
_diffrn_measurement_device_type 'Bruker SMART CCD 1k'
_diffrn_measurement_method 'Bruker SMART'
_diffrn_radiation_monochromator graphite
_diffrn_radiation_source 'fine-focus sealed tube'
_diffrn_radiation_type MoK\a
_diffrn_radiation_wavelength 0.71073
_diffrn_reflns_av_R_equivalents 0.0998
_diffrn_reflns_av_sigmaI/netI 0.0837
_diffrn_reflns_limit_h_max 7
_diffrn_reflns_limit_h_min -8
_diffrn_reflns_limit_k_max 9
_diffrn_reflns_limit_k_min -14
_diffrn_reflns_limit_l_max 12
_diffrn_reflns_limit_l_min -14
_diffrn_reflns_number 5455
_diffrn_reflns_theta_full 19.99
_diffrn_reflns_theta_max 19.99
_diffrn_reflns_theta_min 1.95
_exptl_absorpt_coefficient_mu 5.982
_exptl_absorpt_correction_T_max 0.2220
_exptl_absorpt_correction_T_min 0.1982
_exptl_absorpt_correction_type empirical
_exptl_absorpt_process_details 'Bruker SADABS'
_exptl_crystal_colour colorless
_exptl_crystal_density_diffrn 1.659
_exptl_crystal_density_meas ?
_exptl_crystal_density_method .
_exptl_crystal_description block
_exptl_crystal_F_000 904
_exptl_crystal_size_max 0.40
_exptl_crystal_size_mid 0.38
_exptl_crystal_size_min 0.36
_refine_diff_density_max 0.761
_refine_diff_density_min -0.735
_refine_diff_density_rms 0.131
_refine_ls_extinction_method none
_refine_ls_goodness_of_fit_ref 0.941
_refine_ls_hydrogen_treatment mixed
_refine_ls_matrix_type full
_refine_ls_number_parameters 141
_refine_ls_number_reflns 1711
_refine_ls_number_restraints 0
_refine_ls_restrained_S_all 0.941
_refine_ls_R_factor_all 0.1078
_refine_ls_R_factor_gt 0.0514
_refine_ls_shift/su_max 0.000
_refine_ls_shift/su_mean 0.000
_refine_ls_structure_factor_coef Fsqd
_refine_ls_weighting_details 'calc w=1/[\s^2^(Fo^2^)+(0.0776P)^2^+0.0000P] where P=(Fo^2^+2Fc^2^)/3'
_refine_ls_weighting_scheme calc
_refine_ls_wR_factor_gt 0.1177
_refine_ls_wR_factor_ref 0.1323
_reflns_number_gt 1014
_reflns_number_total 1711
_reflns_threshold_expression >2sigma(I)
_cod_data_source_file b306282a.txt
_cod_data_source_block taetac6m
_cod_depositor_comments
;
The following automatic conversions were performed:
'_symmetry_cell_setting' value 'Monoclinic' changed to 'monoclinic'
according to '/home/saulius/struct/CIF-dictionaries/cif_core.dic'
dictionary named 'cif_core.dic' version 2.4.1 from
2010-06-29.

'_exptl_absorpt_correction_type' value 'Empirical' changed to
'empirical' according to
'/home/saulius/struct/CIF-dictionaries/cif_core.dic' dictionary named
'cif_core.dic' version 2.4.1 from 2010-06-29.

Automatic conversion script
Id: cif_fix_enum 1527 2010-12-29 10:47:43Z saulius 
;
_cod_original_cell_volume 1842.9(8)
_cod_original_sg_symbol_H-M P2(1)/n
_cod_database_code 7204695

loop_
_symmetry_equiv_pos_as_xyz
'x, y, z'
'-x+1/2, y+1/2, -z+1/2'
'-x, -y, -z'
'x-1/2, -y-1/2, z-1/2'

loop_
_atom_site_label
_atom_site_type_symbol
_atom_site_fract_x
_atom_site_fract_y
_atom_site_fract_z
_atom_site_U_iso_or_equiv
_atom_site_adp_type
_atom_site_occupancy
_atom_site_symmetry_multiplicity
_atom_site_calc_flag
_atom_site_refinement_flags
_atom_site_disorder_assembly
_atom_site_disorder_group
Ta1 Ta 0.05337(10) 0.68906(5) 0.24994(6) 0.0785(5) Uani 1 1 d . . .
O1 O -0.1268(15) 0.6190(8) 0.2517(11) 0.109(5) Uani 1 1 d . . .
O6 O 0.1347(19) 0.5906(8) 0.3421(11) 0.117(6) Uani 1 1 d . . .
O5 O 0.1395(16) 0.5911(8) 0.1578(9) 0.103(5) Uani 1 1 d . . .
O2 O -0.0139(16) 0.7609(9) 0.3490(10) 0.111(5) Uani 1 1 d . . .
O3 O -0.0113(16) 0.7593(9) 0.1573(10) 0.108(5) Uani 1 1 d . . .
O4 O 0.2553(17) 0.7347(8) 0.2480(10) 0.099(4) Uani 1 1 d . . .
C7 C 0.413(4) 0.712(2) 0.238(2) 0.154(11) Uiso 1 1 d . . .
H7A H 0.4365 0.6675 0.2843 0.185 Uiso 1 1 calc R . .
H7B H 0.4225 0.6814 0.1806 0.185 Uiso 1 1 calc R . .
C8 C 0.518(4) 0.768(3) 0.241(2) 0.207(15) Uiso 1 1 d . . .
H8A H 0.6183 0.7376 0.2351 0.311 Uiso 1 1 calc R . .
H8B H 0.5147 0.7999 0.2974 0.311 Uiso 1 1 calc R . .
H8C H 0.5058 0.8106 0.1922 0.311 Uiso 1 1 calc R . .
C12 C 0.244(3) 0.4677(18) 0.085(2) 0.182(13) Uani 1 1 d . . .
H12A H 0.2965 0.4098 0.0874 0.273 Uiso 1 1 calc R . .
H12B H 0.3065 0.5101 0.0514 0.273 Uiso 1 1 calc R . .
H12C H 0.1427 0.4606 0.0567 0.273 Uiso 1 1 calc R . .
C1 C -0.182(6) 0.530(3) 0.258(4) 0.28(2) Uiso 1 1 d . . .
H1A H -0.1425 0.5014 0.2035 0.335 Uiso 1 1 calc R . .
H1B H -0.1187 0.5042 0.3066 0.335 Uiso 1 1 calc R . .
C5 C -0.101(5) 0.751(3) 0.086(3) 0.235(18) Uiso 1 1 d . . .
H5A H -0.0497 0.7025 0.0524 0.282 Uiso 1 1 calc R . .
H5B H -0.1965 0.7237 0.1102 0.282 Uiso 1 1 calc R . .
C13 C 0.239(4) 0.4694(17) 0.430(2) 0.215(18) Uani 1 1 d . . .
H13A H 0.2941 0.4130 0.4217 0.322 Uiso 1 1 calc R . .
H13B H 0.1373 0.4577 0.4562 0.322 Uiso 1 1 calc R . .
H13C H 0.2985 0.5087 0.4685 0.322 Uiso 1 1 calc R . .
C2 C -0.294(6) 0.499(3) 0.267(3) 0.29(2) Uiso 1 1 d . . .
H2A H -0.2804 0.4399 0.2946 0.431 Uiso 1 1 calc R . .
H2B H -0.3452 0.4919 0.2099 0.431 Uiso 1 1 calc R . .
H2C H -0.3578 0.5362 0.3060 0.431 Uiso 1 1 calc R . .
C6 C -0.145(6) 0.799(3) 0.032(4) 0.31(3) Uiso 1 1 d . . .
H6A H -0.2135 0.7669 -0.0086 0.467 Uiso 1 1 calc R . .
H6B H -0.0571 0.8235 -0.0009 0.467 Uiso 1 1 calc R . .
H6C H -0.2026 0.8481 0.0597 0.467 Uiso 1 1 calc R . .
C9 C 0.219(3) 0.5062(18) 0.188(3) 0.166(16) Uani 1 1 d . . .
C11 C 0.216(4) 0.516(3) 0.337(3) 0.153(17) Uani 1 1 d . . .
C10 C 0.225(6) 0.478(3) 0.273(3) 0.24(4) Uani 1 1 d . . .
H10A H 0.2381 0.4158 0.2803 0.285 Uiso 1 1 calc R . .
C4 C -0.136(7) 0.810(3) 0.468(4) 0.35(3) Uiso 1 1 d . . .
H4A H -0.1949 0.8013 0.5223 0.530 Uiso 1 1 calc R . .
H4B H -0.1956 0.8467 0.4265 0.530 Uiso 1 1 calc R . .
H4C H -0.0375 0.8389 0.4810 0.530 Uiso 1 1 calc R . .
C3 C -0.113(5) 0.742(3) 0.436(3) 0.247(19) Uiso 1 1 d . . .
H3A H -0.2117 0.7125 0.4210 0.296 Uiso 1 1 calc R . .
H3B H -0.0547 0.7036 0.4775 0.296 Uiso 1 1 calc R . .

loop_
_atom_site_aniso_label
_atom_site_aniso_U_11
_atom_site_aniso_U_22
_atom_site_aniso_U_33
_atom_site_aniso_U_23
_atom_site_aniso_U_13
_atom_site_aniso_U_12
Ta1 0.0880(7) 0.0430(5) 0.1044(8) -0.0002(6) 0.0022(5) 0.0032(5)
O1 0.081(9) 0.072(8) 0.175(15) 0.002(10) -0.008(10) -0.023(7)
O6 0.154(15) 0.045(8) 0.154(15) 0.019(9) -0.033(11) 0.019(9)
O5 0.123(12) 0.074(10) 0.112(12) -0.019(8) 0.027(9) 0.021(8)
O2 0.121(12) 0.091(9) 0.122(12) -0.024(9) 0.016(10) 0.012(9)
O3 0.119(12) 0.102(10) 0.104(11) -0.007(9) -0.032(10) -0.003(9)
O4 0.096(11) 0.062(7) 0.138(12) 0.009(9) 0.015(9) -0.010(7)
C12 0.16(2) 0.14(2) 0.25(4) -0.03(2) 0.10(2) 0.011(19)
C13 0.33(4) 0.11(2) 0.20(3) 0.11(2) -0.06(3) 0.05(2)
C9 0.065(16) 0.09(2) 0.34(5) -0.15(3) 0.05(2) 0.004(14)
C11 0.10(2) 0.11(3) 0.25(5) -0.04(3) -0.05(3) -0.036(18)
C10 0.33(6) 0.15(4) 0.23(5) 0.12(4) -0.19(5) -0.07(4)

loop_
_atom_type_symbol
_atom_type_description
_atom_type_scat_dispersion_real
_atom_type_scat_dispersion_imag
_atom_type_scat_source
C C 0.0033 0.0016 'International Tables Vol C Tables 4.2.6.8 and 6.1.1.4'
H H 0.0000 0.0000 'International Tables Vol C Tables 4.2.6.8 and 6.1.1.4'
O O 0.0106 0.0060 'International Tables Vol C Tables 4.2.6.8 and 6.1.1.4'
Ta Ta -0.7052 6.5227 'International Tables Vol C Tables 4.2.6.8 and 6.1.1.4'

loop_
_geom_angle_atom_site_label_1
_geom_angle_atom_site_label_2
_geom_angle_atom_site_label_3
_geom_angle
_geom_angle_site_symmetry_1
_geom_angle_site_symmetry_3
_geom_angle_publ_flag
O3 Ta1 O4 93.5(6) . . ?
O3 Ta1 O1 94.6(6) . . ?
O4 Ta1 O1 167.4(5) . . ?
O3 Ta1 O2 100.3(7) . . ?
O4 Ta1 O2 95.1(6) . . ?
O1 Ta1 O2 92.9(7) . . ?
O3 Ta1 O6 170.7(6) . . ?
O4 Ta1 O6 87.5(6) . . ?
O1 Ta1 O6 83.0(6) . . ?
O2 Ta1 O6 88.8(6) . . ?
O3 Ta1 O5 90.2(6) . . ?
O4 Ta1 O5 85.2(6) . . ?
O1 Ta1 O5 85.2(6) . . ?
O2 Ta1 O5 169.4(6) . . ?
O6 Ta1 O5 80.7(6) . . ?
C1 O1 Ta1 143(2) . . ?
C11 O6 Ta1 136(2) . . ?
C9 O5 Ta1 122.1(17) . . ?
C3 O2 Ta1 134.8(19) . . ?
C5 O3 Ta1 137(2) . . ?
C7 O4 Ta1 144.5(15) . . ?
C8 C7 O4 123(3) . . ?
C2 C1 O1 135(6) . . ?
C6 C5 O3 135(5) . . ?
C10 C9 O5 124(3) . . ?
C10 C9 C12 141(3) . . ?
O5 C9 C12 94(3) . . ?
C10 C11 O6 121(5) . . ?
C10 C11 C13 122(4) . . ?
O6 C11 C13 113(3) . . ?
C11 C10 C9 131(5) . . ?
C4 C3 O2 107(5) . . ?

loop_
_geom_bond_atom_site_label_1
_geom_bond_atom_site_label_2
_geom_bond_distance
_geom_bond_site_symmetry_2
_geom_bond_publ_flag
Ta1 O3 1.802(14) . ?
Ta1 O4 1.837(14) . ?
Ta1 O1 1.840(12) . ?
Ta1 O2 1.895(14) . ?
Ta1 O6 2.104(13) . ?
Ta1 O5 2.113(12) . ?
O1 C1 1.39(5) . ?
O6 C11 1.30(4) . ?
O5 C9 1.49(4) . ?
O2 C3 1.57(4) . ?
O3 C5 1.30(4) . ?
O4 C7 1.38(3) . ?
C7 C8 1.21(4) . ?
C12 C9 1.64(4) . ?
C1 C2 1.06(6) . ?
C5 C6 1.14(5) . ?
C13 C11 1.55(5) . ?
C9 C10 1.32(5) . ?
C11 C10 1.09(6) . ?
C4 C3 1.11(6) . ?
